data_7059028
loop_
_publ_author_name
'Li, Shasha'
'Xu, Lei'
'Jiang, Liping'
'Zhang, Guofang'
'Zhang, Wei-Qiang'
'Gao, Ziwei'

_publ_section_title
;
 Activation reactions of 2-pyridyl and 2-pyrimidinyl alkynes with
 Ru3(CO)12
;
_journal_name_full 'New Journal of Chemistry'
_journal_paper_doi 10.1039/C9NJ04958D
_journal_year 2019
_chemical_formula_sum 'C22 H11 Br Cl2 N2 O9 Ru3'
_chemical_formula_weight 901.35
_space_group_crystal_system triclinic
_space_group_IT_number 2
_space_group_name_Hall '-P 1'
_space_group_name_H-M_alt 'P -1'
_atom_sites_solution_hydrogens geom
_audit_creation_method SHELXL-2014/7
_audit_update_record
;
2019-10-30 deposited with the CCDC.	2019-11-07 downloaded from the CCDC.
;
_cell_angle_alpha 91.869(7)
_cell_angle_beta 94.132(7)
_cell_angle_gamma 106.036(7)
_cell_formula_units_Z 2
_cell_length_a 8.0005(16)
_cell_length_b 11.922(2)
_cell_length_c 14.299(3)
_cell_measurement_reflns_used 6687
_cell_measurement_temperature 296(2)
_cell_measurement_theta_max 26.37
_cell_measurement_theta_min 2.65
_cell_volume 1305.4(4)
_computing_cell_refinement 'SAINT (Bruker AXS Inc., 2012)'
_computing_data_collection 'APEX2 (Bruker AXS Inc., 2012)'
_computing_data_reduction 'SAINT (Bruker AXS Inc., 2012)'
_computing_molecular_graphics 'SHELXTL (Sheldrick, 2014)'
_computing_publication_material 'SHELXTL (Sheldrick, 2014)'
_computing_structure_refinement 'SHELXL-2014/7 (Sheldrick, 2014)'
_computing_structure_solution 'SHELXS (Sheldrick, 2014)'
_diffrn_ambient_temperature 296(2)
_diffrn_measured_fraction_theta_full 0.999
_diffrn_measured_fraction_theta_max 0.999
_diffrn_measurement_device_type 'Bruker APEX II CCD'
_diffrn_radiation_type MoK\a
_diffrn_radiation_wavelength 0.71073
_diffrn_reflns_av_R_equivalents 0.0430
_diffrn_reflns_av_unetI/netI 0.0455
_diffrn_reflns_Laue_measured_fraction_full 0.999
_diffrn_reflns_Laue_measured_fraction_max 0.999
_diffrn_reflns_limit_h_max 9
_diffrn_reflns_limit_h_min -9
_diffrn_reflns_limit_k_max 14
_diffrn_reflns_limit_k_min -14
_diffrn_reflns_limit_l_max 17
_diffrn_reflns_limit_l_min -17
_diffrn_reflns_number 15372
_diffrn_reflns_point_group_measured_fraction_full 0.999
_diffrn_reflns_point_group_measured_fraction_max 0.999
_diffrn_reflns_theta_full 25.242
_diffrn_reflns_theta_max 25.998
_diffrn_reflns_theta_min 2.222
_exptl_absorpt_coefficient_mu 3.504
_exptl_absorpt_correction_type multi-scan
_exptl_absorpt_process_details sadabs
_exptl_crystal_colour yellow
_exptl_crystal_density_diffrn 2.293
_exptl_crystal_description block
_exptl_crystal_F_000 860
_exptl_crystal_size_max 0.150
_exptl_crystal_size_mid 0.130
_exptl_crystal_size_min 0.100
_exptl_transmission_factor_max 0.7454
_exptl_transmission_factor_min 0.6242
_refine_diff_density_max 0.821
_refine_diff_density_min -0.771
_refine_diff_density_rms 0.127
_refine_ls_extinction_method none
_refine_ls_goodness_of_fit_ref 1.025
_refine_ls_hydrogen_treatment constr
_refine_ls_matrix_type full
_refine_ls_number_parameters 353
_refine_ls_number_reflns 5137
_refine_ls_number_restraints 0
_refine_ls_restrained_S_all 1.025
_refine_ls_R_factor_all 0.0415
_refine_ls_R_factor_gt 0.0300
_refine_ls_shift/su_max 0.001
_refine_ls_shift/su_mean 0.000
_refine_ls_structure_factor_coef Fsqd
_refine_ls_weighting_details 'w=1/[\s^2^(Fo^2^)+(0.0309P)^2^+1.1581P] where P=(Fo^2^+2Fc^2^)/3'
_refine_ls_weighting_scheme calc
_refine_ls_wR_factor_gt 0.0660
_refine_ls_wR_factor_ref 0.0702
_reflns_Friedel_coverage 0.000
_reflns_number_gt 4306
_reflns_number_total 5137
_reflns_threshold_expression 'I > 2\s(I)'
_cod_data_source_file c9nj04958d2.cif
_cod_data_source_block 8a
_cod_database_code 7059028
_shelx_shelxl_version_number 2014/7
_shelx_space_group_comment
;
The symmetry employed for this shelxl refinement is uniquely defined
by the following loop, which should always be used as a source of
symmetry information in preference to the above space-group names.
They are only intended as comments.
;
_shelx_estimated_absorpt_t_min 0.622
_shelx_estimated_absorpt_t_max 0.721

loop_
_space_group_symop_operation_xyz
'x, y, z'
'-x, -y, -z'

loop_
_atom_site_label
_atom_site_type_symbol
_atom_site_fract_x
_atom_site_fract_y
_atom_site_fract_z
_atom_site_U_iso_or_equiv
_atom_site_adp_type
_atom_site_occupancy
_atom_site_site_symmetry_order
_atom_site_calc_flag
_atom_site_refinement_flags_posn
_atom_site_refinement_flags_adp
Br1 Br 1.04365(7) 0.70431(5) 1.25625(3) 0.03206(13) Uani 1 1 d . .
Ru1 Ru 0.75181(4) 0.86424(3) 0.79089(2) 0.01135(8) Uani 1 1 d . .
Ru2 Ru 0.55569(4) 0.63238(3) 0.79373(2) 0.01200(8) Uani 1 1 d . .
Ru3 Ru 0.55920(4) 0.79250(3) 0.94636(2) 0.01250(8) Uani 1 1 d . .
Cl1 Cl 0.1533(2) 0.67748(12) 0.48889(9) 0.0439(3) Uani 1 1 d . .
Cl2 Cl 0.1568(3) 0.91897(15) 0.47402(12) 0.0806(7) Uani 1 1 d . .
N1 N 0.7920(4) 0.7542(3) 1.0085(2) 0.0133(7) Uani 1 1 d . .
N2 N 1.0160(4) 0.6679(3) 0.9687(2) 0.0167(7) Uani 1 1 d . .
O1 O 0.6004(5) 0.6907(3) 0.4169(2) 0.0261(7) Uani 1 1 d . .
O2 O 0.4480(5) 0.8571(3) 1.1328(2) 0.0306(8) Uani 1 1 d . .
O3 O 0.2538(4) 0.8607(3) 0.8524(2) 0.0295(8) Uani 1 1 d . .
O4 O 0.3433(4) 0.5475(2) 0.9629(2) 0.0208(7) Uani 1 1 d . .
O5 O 0.8520(4) 1.0452(2) 0.9595(2) 0.0216(7) Uani 1 1 d . .
O6 O 1.0916(4) 1.0009(3) 0.7167(2) 0.0350(8) Uani 1 1 d . .
O7 O 0.5012(4) 0.9825(3) 0.6875(2) 0.0285(8) Uani 1 1 d . .
O8 O 0.1953(5) 0.6232(4) 0.7056(2) 0.0417(10) Uani 1 1 d . .
O9 O 0.4778(5) 0.3707(3) 0.8051(2) 0.0344(9) Uani 1 1 d . .
C1 C 0.8856(5) 0.7146(3) 0.9457(3) 0.0126(8) Uani 1 1 d . .
C2 C 0.8414(6) 0.7515(3) 1.1001(3) 0.0178(9) Uani 1 1 d . .
H2 H 0.7833 0.7804 1.1451 0.021 Uiso 1 1 calc R U
C3 C 0.9760(6) 0.7067(4) 1.1281(3) 0.0173(9) Uani 1 1 d . .
C4 C 1.0605(6) 0.6625(4) 1.0597(3) 0.0187(9) Uani 1 1 d . .
H4 H 1.1489 0.6290 1.0779 0.022 Uiso 1 1 calc R U
C5 C 0.8324(5) 0.7250(3) 0.8474(3) 0.0123(8) Uani 1 1 d . .
C6 C 0.8346(5) 0.6344(3) 0.7833(3) 0.0136(8) Uani 1 1 d . .
H6 H 0.8788 0.5687 0.8017 0.016 Uiso 1 1 calc R U
C7 C 0.7671(5) 0.6436(3) 0.6891(3) 0.0138(8) Uani 1 1 d . .
C8 C 0.7582(5) 0.5598(3) 0.6136(3) 0.0174(9) Uani 1 1 d . .
H8 H 0.7906 0.4920 0.6249 0.021 Uiso 1 1 calc R U
C9 C 0.7024(6) 0.5797(4) 0.5259(3) 0.0214(9) Uani 1 1 d . .
H9 H 0.6991 0.5261 0.4765 0.026 Uiso 1 1 calc R U
C10 C 0.6489(5) 0.6818(4) 0.5085(3) 0.0172(9) Uani 1 1 d . .
C11 C 0.6480(5) 0.7617(4) 0.5799(3) 0.0167(9) Uani 1 1 d . .
H11 H 0.6085 0.8264 0.5671 0.020 Uiso 1 1 calc R U
C12 C 0.7073(5) 0.7455(3) 0.6737(3) 0.0140(8) Uani 1 1 d . .
C13 C 0.5738(7) 0.7995(4) 0.3896(3) 0.0303(12) Uani 1 1 d . .
H13A H 0.4765 0.8126 0.4193 0.045 Uiso 1 1 calc R U
H13B H 0.5503 0.7968 0.3226 0.045 Uiso 1 1 calc R U
H13C H 0.6767 0.8619 0.4085 0.045 Uiso 1 1 calc R U
C14 C 0.4943(6) 0.8320(4) 1.0633(3) 0.0179(9) Uani 1 1 d . .
C15 C 0.3686(6) 0.8337(4) 0.8888(3) 0.0175(9) Uani 1 1 d . .
C16 C 0.4396(5) 0.6232(3) 0.9270(3) 0.0145(8) Uani 1 1 d . .
C17 C 0.8026(5) 0.9696(4) 0.9043(3) 0.0162(9) Uani 1 1 d . .
C18 C 0.9645(6) 0.9509(4) 0.7438(3) 0.0188(9) Uani 1 1 d . .
C19 C 0.5978(6) 0.9443(4) 0.7284(3) 0.0179(9) Uani 1 1 d . .
C20 C 0.3298(6) 0.6275(4) 0.7392(3) 0.0235(10) Uani 1 1 d . .
C21 C 0.5033(6) 0.4681(4) 0.7984(3) 0.0201(9) Uani 1 1 d . .
C22 C 0.1294(8) 0.8037(5) 0.5478(4) 0.0423(14) Uani 1 1 d . .
H22A H 0.0143 0.7867 0.5706 0.051 Uiso 1 1 calc R U
H22B H 0.2151 0.8259 0.6016 0.051 Uiso 1 1 calc R U

loop_
_atom_site_aniso_label
_atom_site_aniso_U_11
_atom_site_aniso_U_22
_atom_site_aniso_U_33
_atom_site_aniso_U_23
_atom_site_aniso_U_13
_atom_site_aniso_U_12
Br1 0.0377(3) 0.0470(3) 0.0154(2) 0.0050(2) -0.0047(2) 0.0198(2)
Ru1 0.01020(17) 0.01144(16) 0.01281(16) 0.00292(12) 0.00187(13) 0.00320(12)
Ru2 0.01013(17) 0.01222(16) 0.01343(16) 0.00241(12) 0.00099(13) 0.00259(12)
Ru3 0.00921(17) 0.01478(17) 0.01450(17) 0.00305(12) 0.00267(13) 0.00434(12)
Cl1 0.0646(10) 0.0445(8) 0.0314(7) 0.0005(6) 0.0088(7) 0.0287(7)
Cl2 0.154(2) 0.0450(9) 0.0516(10) 0.0057(8) 0.0096(11) 0.0414(12)
N1 0.0107(18) 0.0145(17) 0.0137(17) 0.0049(13) 0.0012(14) 0.0012(13)
N2 0.0129(18) 0.0196(18) 0.0190(18) 0.0053(14) -0.0003(15) 0.0067(14)
O1 0.044(2) 0.0202(16) 0.0156(15) 0.0019(12) 0.0003(14) 0.0118(14)
O2 0.036(2) 0.040(2) 0.0241(18) 0.0000(14) 0.0077(15) 0.0228(16)
O3 0.0224(19) 0.039(2) 0.0342(19) 0.0134(15) 0.0041(15) 0.0184(15)
O4 0.0221(17) 0.0211(16) 0.0197(15) 0.0039(12) 0.0077(13) 0.0052(13)
O5 0.0189(17) 0.0178(15) 0.0230(16) -0.0045(13) -0.0003(13) -0.0022(13)
O6 0.0217(19) 0.039(2) 0.044(2) 0.0163(16) 0.0157(16) 0.0033(15)
O7 0.034(2) 0.0319(19) 0.0252(17) 0.0033(14) -0.0060(15) 0.0211(16)
O8 0.018(2) 0.076(3) 0.032(2) 0.0104(18) -0.0048(16) 0.0153(18)
O9 0.049(2) 0.0139(17) 0.038(2) 0.0031(14) 0.0161(17) 0.0016(15)
C1 0.009(2) 0.0098(19) 0.017(2) 0.0038(15) 0.0017(16) -0.0010(15)
C2 0.019(2) 0.018(2) 0.016(2) 0.0026(16) 0.0049(18) 0.0026(17)
C3 0.017(2) 0.019(2) 0.014(2) 0.0064(16) 0.0013(17) 0.0030(17)
C4 0.015(2) 0.023(2) 0.019(2) 0.0055(17) -0.0008(18) 0.0060(17)
C5 0.0041(19) 0.017(2) 0.016(2) 0.0057(15) 0.0008(16) 0.0028(15)
C6 0.011(2) 0.015(2) 0.016(2) 0.0039(15) 0.0054(16) 0.0051(16)
C7 0.011(2) 0.015(2) 0.016(2) 0.0052(15) 0.0068(16) 0.0019(16)
C8 0.019(2) 0.015(2) 0.020(2) -0.0002(16) 0.0033(18) 0.0078(17)
C9 0.024(3) 0.020(2) 0.020(2) -0.0017(17) 0.0041(19) 0.0054(18)
C10 0.016(2) 0.019(2) 0.015(2) 0.0044(16) 0.0012(17) 0.0028(17)
C11 0.014(2) 0.017(2) 0.017(2) 0.0012(16) 0.0012(17) 0.0020(16)
C12 0.010(2) 0.014(2) 0.017(2) -0.0001(15) 0.0025(16) 0.0018(15)
C13 0.054(4) 0.027(3) 0.013(2) 0.0062(18) -0.001(2) 0.016(2)
C14 0.016(2) 0.017(2) 0.022(2) 0.0031(17) 0.0021(18) 0.0078(17)
C15 0.014(2) 0.018(2) 0.020(2) 0.0062(17) 0.0058(18) 0.0027(17)
C16 0.012(2) 0.018(2) 0.017(2) 0.0006(16) -0.0013(17) 0.0093(16)
C17 0.0060(19) 0.019(2) 0.025(2) 0.0053(18) 0.0033(17) 0.0043(16)
C18 0.022(2) 0.016(2) 0.021(2) 0.0073(17) 0.0036(19) 0.0089(18)
C19 0.020(2) 0.017(2) 0.015(2) -0.0022(16) 0.0033(18) 0.0033(18)
C20 0.020(3) 0.031(3) 0.017(2) 0.0072(18) -0.0006(19) 0.0038(19)
C21 0.018(2) 0.025(3) 0.016(2) 0.0015(17) 0.0062(18) 0.0030(18)
C22 0.046(4) 0.042(3) 0.038(3) -0.007(2) 0.015(3) 0.007(3)

loop_
_atom_type_symbol
_atom_type_description
_atom_type_scat_dispersion_real
_atom_type_scat_dispersion_imag
_atom_type_scat_source
C C 0.0033 0.0016 'International Tables Vol C Tables 4.2.6.8 and 6.1.1.4'
H H 0.0000 0.0000 'International Tables Vol C Tables 4.2.6.8 and 6.1.1.4'
N N 0.0061 0.0033 'International Tables Vol C Tables 4.2.6.8 and 6.1.1.4'
O O 0.0106 0.0060 'International Tables Vol C Tables 4.2.6.8 and 6.1.1.4'
Br Br -0.2901 2.4595 'International Tables Vol C Tables 4.2.6.8 and 6.1.1.4'
Ru Ru -1.2594 0.8363 'International Tables Vol C Tables 4.2.6.8 and 6.1.1.4'
Cl Cl 0.1484 0.1585 'International Tables Vol C Tables 4.2.6.8 and 6.1.1.4'

loop_
_geom_angle_atom_site_label_1
_geom_angle_atom_site_label_2
_geom_angle_atom_site_label_3
_geom_angle
C18 Ru1 C19 97.80(17)
C18 Ru1 C17 90.21(17)
C19 Ru1 C17 94.13(17)
C18 Ru1 C12 89.44(17)
C19 Ru1 C12 89.47(16)
C17 Ru1 C12 176.39(16)
C18 Ru1 C5 99.98(16)
C19 Ru1 C5 158.21(16)
C17 Ru1 C5 98.28(16)
C12 Ru1 C5 78.25(15)
C18 Ru1 Ru2 138.02(12)
C19 Ru1 Ru2 105.55(12)
C17 Ru1 Ru2 121.61(12)
C12 Ru1 Ru2 57.02(11)
C5 Ru1 Ru2 52.66(11)
C18 Ru1 Ru3 148.67(13)
C19 Ru1 Ru3 98.26(12)
C17 Ru1 Ru3 61.95(12)
C12 Ru1 Ru3 117.40(11)
C5 Ru1 Ru3 72.37(10)
Ru2 Ru1 Ru3 61.114(13)
C21 Ru2 C20 93.67(19)
C21 Ru2 C16 84.42(16)
C20 Ru2 C16 85.48(17)
C21 Ru2 C6 87.40(17)
C20 Ru2 C6 152.08(17)
C16 Ru2 C6 122.34(14)
C21 Ru2 C5 112.90(17)
C20 Ru2 C5 153.39(17)
C16 Ru2 C5 98.05(15)
C6 Ru2 C5 36.27(14)
C21 Ru2 C7 93.78(16)
C20 Ru2 C7 115.59(16)
C16 Ru2 C7 158.93(15)
C6 Ru2 C7 36.62(14)
C5 Ru2 C7 63.28(14)
C21 Ru2 C12 125.21(16)
C20 Ru2 C12 94.54(16)
C16 Ru2 C12 150.22(14)
C6 Ru2 C12 62.93(14)
C5 Ru2 C12 69.46(14)
C7 Ru2 C12 35.48(13)
C21 Ru2 Ru1 159.52(14)
C20 Ru2 Ru1 105.42(14)
C16 Ru2 Ru1 104.10(11)
C6 Ru2 Ru1 72.27(10)
C5 Ru2 Ru1 48.07(9)
C7 Ru2 Ru1 71.51(10)
C12 Ru2 Ru1 47.18(9)
C21 Ru2 Ru3 126.07(12)
C20 Ru2 Ru3 96.06(14)
C16 Ru2 Ru3 44.00(11)
C6 Ru2 Ru3 105.80(10)
C5 Ru2 Ru3 69.98(10)
C7 Ru2 Ru3 127.73(10)
C12 Ru2 Ru3 106.69(9)
Ru1 Ru2 Ru3 60.102(15)
C14 Ru3 C15 89.11(18)
C14 Ru3 C16 103.45(17)
C15 Ru3 C16 92.50(17)
C14 Ru3 N1 92.58(16)
C15 Ru3 N1 176.15(15)
C16 Ru3 N1 90.47(14)
C14 Ru3 C17 106.16(16)
C15 Ru3 C17 98.34(15)
C16 Ru3 C17 148.53(15)
N1 Ru3 C17 77.87(12)
C14 Ru3 Ru1 148.13(13)
C15 Ru3 Ru1 90.47(12)
C16 Ru3 Ru1 108.41(12)
N1 Ru3 Ru1 86.27(8)
C17 Ru3 Ru1 42.49(10)
C14 Ru3 Ru2 153.08(13)
C15 Ru3 Ru2 91.68(13)
C16 Ru3 Ru2 49.64(12)
N1 Ru3 Ru2 88.37(9)
C17 Ru3 Ru2 100.34(10)
Ru1 Ru3 Ru2 58.784(15)
C2 N1 C1 117.1(4)
C2 N1 Ru3 128.1(3)
C1 N1 Ru3 114.4(2)
C4 N2 C1 117.6(4)
C10 O1 C13 117.7(3)
N2 C1 N1 124.7(4)
N2 C1 C5 120.4(3)
N1 C1 C5 114.9(3)
N1 C2 C3 120.9(4)
N1 C2 H2 119.5
C3 C2 H2 119.5
C2 C3 C4 118.8(4)
C2 C3 Br1 120.3(3)
C4 C3 Br1 120.9(3)
N2 C4 C3 120.8(4)
N2 C4 H4 119.6
C3 C4 H4 119.6
C6 C5 C1 117.7(3)
C6 C5 Ru1 115.9(3)
C1 C5 Ru1 126.4(3)
C6 C5 Ru2 71.5(2)
C1 C5 Ru2 117.9(3)
Ru1 C5 Ru2 79.27(13)
C5 C6 C7 115.6(4)
C5 C6 Ru2 72.2(2)
C7 C6 Ru2 74.6(2)
C5 C6 H6 122.2
C7 C6 H6 122.2
Ru2 C6 H6 122.2
C8 C7 C6 124.0(4)
C8 C7 C12 120.6(4)
C6 C7 C12 115.3(3)
C8 C7 Ru2 125.2(3)
C6 C7 Ru2 68.8(2)
C12 C7 Ru2 75.6(2)
C9 C8 C7 119.7(4)
C9 C8 H8 120.1
C7 C8 H8 120.1
C8 C9 C10 120.4(4)
C8 C9 H9 119.8
C10 C9 H9 119.8
O1 C10 C11 124.9(4)
O1 C10 C9 113.5(4)
C11 C10 C9 121.5(4)
C10 C11 C12 120.2(4)
C10 C11 H11 119.9
C12 C11 H11 119.9
C11 C12 C7 117.3(4)
C11 C12 Ru1 127.7(3)
C7 C12 Ru1 114.4(3)
C11 C12 Ru2 130.5(3)
C7 C12 Ru2 68.9(2)
Ru1 C12 Ru2 75.80(12)
O1 C13 H13A 109.5
O1 C13 H13B 109.5
H13A C13 H13B 109.5
O1 C13 H13C 109.5
H13A C13 H13C 109.5
H13B C13 H13C 109.5
O2 C14 Ru3 176.9(4)
O3 C15 Ru3 178.6(4)
O4 C16 Ru3 140.6(3)
O4 C16 Ru2 132.9(3)
Ru3 C16 Ru2 86.36(15)
O5 C17 Ru1 166.9(3)
O5 C17 Ru3 117.4(3)
Ru1 C17 Ru3 75.55(13)
O6 C18 Ru1 178.8(4)
O7 C19 Ru1 174.2(4)
O8 C20 Ru2 178.8(5)
O9 C21 Ru2 176.5(4)
Cl2 C22 Cl1 111.2(3)
Cl2 C22 H22A 109.4
Cl1 C22 H22A 109.4
Cl2 C22 H22B 109.4
Cl1 C22 H22B 109.4
H22A C22 H22B 108.0

loop_
_geom_bond_atom_site_label_1
_geom_bond_atom_site_label_2
_geom_bond_distance
Br1 C3 1.876(4)
Ru1 C18 1.912(4)
Ru1 C19 1.943(4)
Ru1 C17 1.965(4)
Ru1 C12 2.103(4)
Ru1 C5 2.104(4)
Ru1 Ru2 2.7794(6)
Ru1 Ru3 2.8174(6)
Ru2 C21 1.891(4)
Ru2 C20 1.901(5)
Ru2 C16 2.173(4)
Ru2 C6 2.240(4)
Ru2 C5 2.249(4)
Ru2 C7 2.317(4)
Ru2 C12 2.405(4)
Ru2 Ru3 2.8455(6)
Ru3 C14 1.870(4)
Ru3 C15 1.872(4)
Ru3 C16 1.981(4)
Ru3 N1 2.174(3)
Ru3 C17 2.568(4)
Cl1 C22 1.763(5)
Cl2 C22 1.735(6)
N1 C2 1.344(5)
N1 C1 1.362(5)
N2 C4 1.332(5)
N2 C1 1.338(5)
O1 C10 1.355(5)
O1 C13 1.433(5)
O2 C14 1.144(5)
O3 C15 1.150(5)
O4 C16 1.172(5)
O5 C17 1.142(5)
O6 C18 1.130(5)
O7 C19 1.137(5)
O8 C20 1.134(6)
O9 C21 1.131(5)
C1 C5 1.459(5)
C2 C3 1.368(6)
C2 H2 0.9300
C3 C4 1.396(6)
C4 H4 0.9300
C5 C6 1.397(5)
C6 C7 1.434(5)
C6 H6 0.9800
C7 C8 1.430(6)
C7 C12 1.441(5)
C8 C9 1.352(6)
C8 H8 0.9300
C9 C10 1.422(6)
C9 H9 0.9300
C10 C11 1.375(6)
C11 C12 1.426(6)
C11 H11 0.9300
C13 H13A 0.9600
C13 H13B 0.9600
C13 H13C 0.9600
C22 H22A 0.9700
C22 H22B 0.9700
